data_7160428
loop_
_publ_author_name
'Zhang, Xiaole'
'Wang, Wengui'
'Wang, Shoufeng'

_publ_section_title
;
 Three-component Minisci reaction involving trifluoromethyl radicals
 promoted by TBHP.
;
_journal_issue 16
_journal_name_full 'Organic &amp; biomolecular chemistry'
_journal_page_first 3830
_journal_page_last 3835
_journal_paper_doi 10.1039/d5ob00240k
_journal_volume 23
_journal_year 2025
_chemical_formula_sum 'C68 H80 Cl4 F12 N4 O4'
_chemical_formula_weight 1387.16
_space_group_crystal_system monoclinic
_space_group_IT_number 14
_space_group_name_Hall '-P 2ybc'
_space_group_name_H-M_alt 'P 1 21/c 1'
_atom_sites_solution_hydrogens geom
_audit_creation_method SHELXL-2014/7
_audit_update_record
;
2025-01-01 deposited with the CCDC.	2025-03-18 downloaded from the CCDC.
;
_cell_angle_alpha 90.00(3)
_cell_angle_beta 92.17(3)
_cell_angle_gamma 90.00(3)
_cell_formula_units_Z 1
_cell_length_a 8.563(2)
_cell_length_b 17.298(3)
_cell_length_c 11.840(2)
_cell_measurement_reflns_used 9549
_cell_measurement_temperature 293(2)
_cell_measurement_theta_max 21.387
_cell_measurement_theta_min 2.355
_cell_volume 1752.5(6)
_computing_structure_refinement 'SHELXL-2014/7 (Sheldrick, 2014)'
_diffrn_ambient_temperature 293(2)
_diffrn_measured_fraction_theta_full 0.981
_diffrn_measured_fraction_theta_max 0.981
_diffrn_measurement_device_type Broker
_diffrn_radiation_type MoK\a
_diffrn_radiation_wavelength 0.71073
_diffrn_reflns_av_R_equivalents 0.0921
_diffrn_reflns_av_unetI/netI 0.0340
_diffrn_reflns_Laue_measured_fraction_full 0.981
_diffrn_reflns_Laue_measured_fraction_max 0.981
_diffrn_reflns_limit_h_max 10
_diffrn_reflns_limit_h_min -10
_diffrn_reflns_limit_k_max 20
_diffrn_reflns_limit_k_min -20
_diffrn_reflns_limit_l_max 14
_diffrn_reflns_limit_l_min -14
_diffrn_reflns_number 53158
_diffrn_reflns_point_group_measured_fraction_full 0.981
_diffrn_reflns_point_group_measured_fraction_max 0.981
_diffrn_reflns_theta_full 25.000
_diffrn_reflns_theta_max 25.000
_diffrn_reflns_theta_min 2.355
_exptl_absorpt_coefficient_mu 0.249
_exptl_crystal_colour Colorless
_exptl_crystal_density_diffrn 1.314
_exptl_crystal_description Block
_exptl_crystal_F_000 724
_refine_diff_density_max 0.281
_refine_diff_density_min -0.366
_refine_diff_density_rms 0.042
_refine_ls_extinction_method none
_refine_ls_goodness_of_fit_ref 1.128
_refine_ls_hydrogen_treatment constr
_refine_ls_matrix_type full
_refine_ls_number_parameters 210
_refine_ls_number_reflns 3019
_refine_ls_number_restraints 0
_refine_ls_restrained_S_all 1.128
_refine_ls_R_factor_all 0.1040
_refine_ls_R_factor_gt 0.0614
_refine_ls_shift/su_max 0.001
_refine_ls_shift/su_mean 0.000
_refine_ls_structure_factor_coef Fsqd
_refine_ls_weighting_details 'w=1/[\s^2^(Fo^2^)+(0.1199P)^2^+0.0253P] where P=(Fo^2^+2Fc^2^)/3'
_refine_ls_weighting_scheme calc
_refine_ls_wR_factor_gt 0.1859
_refine_ls_wR_factor_ref 0.2085
_reflns_Friedel_coverage 0.000
_reflns_number_gt 1867
_reflns_number_total 3019
_reflns_threshold_expression 'I > 2\s(I)'
_cod_data_source_file d5ob00240k2.cif
_cod_data_source_block mo_24Nov30aDuanJGF_0m_a
_cod_depositor_comments 'Adding full bibliography for 7160428.cif.'
_cod_original_cell_volume 1752.6(6)
_cod_original_sg_symbol_H-M 'P 21/c'
_cod_database_code 7160428
_shelx_shelxl_version_number 2014/7
_shelx_space_group_comment
;
The symmetry employed for this shelxl refinement is uniquely defined
by the following loop, which should always be used as a source of
symmetry information in preference to the above space-group names.
They are only intended as comments.
;

loop_
_space_group_symop_operation_xyz
'x, y, z'
'-x, y+1/2, -z+1/2'
'-x, -y, -z'
'x, -y-1/2, z-1/2'

loop_
_atom_site_label
_atom_site_type_symbol
_atom_site_fract_x
_atom_site_fract_y
_atom_site_fract_z
_atom_site_U_iso_or_equiv
_atom_site_adp_type
_atom_site_occupancy
_atom_site_site_symmetry_order
_atom_site_calc_flag
_atom_site_refinement_flags_posn
_atom_site_refinement_flags_adp
_atom_site_refinement_flags_occupancy
_atom_site_disorder_assembly
_atom_site_disorder_group
Cl1 Cl 0.39983(13) 0.66818(6) 0.73392(7) 0.1049(5) Uani 1 1 d . . . . .
F003 F 0.1242(2) 0.53663(15) 0.06026(19) 0.1240(9) Uani 1 1 d . . . . .
F004 F 0.1799(3) 0.64730(15) 0.1250(2) 0.1289(10) Uani 1 1 d . . . . .
F005 F 0.2881(3) 0.60781(17) -0.02652(18) 0.1326(10) Uani 1 1 d . . . . .
O002 O 0.6001(2) 0.60391(11) 0.05987(14) 0.0693(6) Uani 1 1 d . . . . .
N006 N 0.7614(3) 0.53401(15) 0.4499(2) 0.0753(8) Uani 1 1 d . . . . .
H006 H 0.8165 0.5191 0.5082 0.090 Uiso 1 1 calc R U . . .
C00A C 0.7256(3) 0.53805(18) 0.2516(2) 0.0700(8) Uani 1 1 d . . . . .
H00A H 0.7600 0.5251 0.1805 0.084 Uiso 1 1 calc R U . . .
C00B C 0.5041(3) 0.60564(16) 0.1607(2) 0.0601(7) Uani 1 1 d . . . . .
H00B H 0.4643 0.6582 0.1713 0.072 Uiso 1 1 calc R U . . .
C00C C 0.3681(3) 0.55095(16) 0.1419(2) 0.0641(8) Uani 1 1 d . . . . .
H00C H 0.4038 0.5050 0.1038 0.077 Uiso 1 1 calc R U . . .
H00D H 0.3299 0.5352 0.2146 0.077 Uiso 1 1 calc R U . . .
C00D C 0.4039(3) 0.64693(16) 0.4000(2) 0.0668(8) Uani 1 1 d . . . . .
H00E H 0.3405 0.6645 0.3398 0.080 Uiso 1 1 calc R U . . .
C00E C 0.8065(4) 0.51458(19) 0.3486(3) 0.0753(9) Uani 1 1 d . . . . .
C00F C 0.5843(4) 0.59846(17) 0.5766(2) 0.0727(9) Uani 1 1 d . . . . .
H00F H 0.6469 0.5824 0.6381 0.087 Uiso 1 1 calc R U . . .
C00G C 0.4530(4) 0.64151(18) 0.5967(2) 0.0735(9) Uani 1 1 d . . . . .
C00H C 0.3615(4) 0.66584(17) 0.5079(3) 0.0734(9) Uani 1 1 d . . . . .
H00H H 0.2718 0.6947 0.5194 0.088 Uiso 1 1 calc R U . . .
C00I C 0.2428(4) 0.5854(2) 0.0759(3) 0.0813(9) Uani 1 1 d . . . . .
C00J C 0.6940(4) 0.6720(2) 0.0451(4) 0.1023(12) Uani 1 1 d . . . . .
H00G H 0.7675 0.6769 0.1091 0.123 Uiso 1 1 calc R U . . .
H00I H 0.6269 0.7172 0.0437 0.123 Uiso 1 1 calc R U . . .
C00K C 0.7829(4) 0.6694(3) -0.0621(3) 0.1095(14) Uani 1 1 d . . . . .
H00J H 0.7094 0.6628 -0.1257 0.131 Uiso 1 1 calc R U . . .
H00K H 0.8518 0.6249 -0.0596 0.131 Uiso 1 1 calc R U . . .
C00L C 0.9544(4) 0.4660(3) 0.3332(3) 0.1109(14) Uani 1 1 d . . . . .
H00L H 1.0448 0.4987 0.3399 0.166 Uiso 1 1 calc R U . . .
H00M H 0.9496 0.4424 0.2599 0.166 Uiso 1 1 calc R U . . .
H00N H 0.9612 0.4265 0.3903 0.166 Uiso 1 1 calc R U . . .
C00M C 0.8821(7) 0.7439(3) -0.0816(7) 0.192(3) Uani 1 1 d . . . . .
H00O H 0.8105 0.7873 -0.0810 0.231 Uiso 1 1 calc R U . . .
H00P H 0.9521 0.7495 -0.0158 0.231 Uiso 1 1 calc R U . . .
C00N C 0.9703(8) 0.7528(5) -0.1740(8) 0.242(4) Uani 1 1 d . . . . .
H00Q H 0.9091 0.7397 -0.2408 0.363 Uiso 1 1 calc R U . . .
H00R H 1.0599 0.7195 -0.1675 0.363 Uiso 1 1 calc R U . . .
H00S H 1.0041 0.8056 -0.1789 0.363 Uiso 1 1 calc R U . . .
C007 C 0.5390(3) 0.60216(15) 0.3744(2) 0.0576(7) Uani 1 1 d . . . . .
C008 C 0.6292(3) 0.57722(17) 0.4656(2) 0.0636(8) Uani 1 1 d . . . . .
C009 C 0.5924(3) 0.58117(16) 0.2634(2) 0.0582(7) Uani 1 1 d . . . . .

loop_
_atom_site_aniso_label
_atom_site_aniso_U_11
_atom_site_aniso_U_22
_atom_site_aniso_U_33
_atom_site_aniso_U_23
_atom_site_aniso_U_13
_atom_site_aniso_U_12
Cl1 0.1534(10) 0.0989(8) 0.0629(6) -0.0104(4) 0.0098(5) 0.0012(6)
F003 0.0868(14) 0.144(2) 0.138(2) 0.0089(14) -0.0498(14) -0.0242(14)
F004 0.1100(17) 0.135(2) 0.138(2) -0.0288(15) -0.0464(15) 0.0488(15)
F005 0.1166(17) 0.202(3) 0.0765(14) 0.0472(15) -0.0253(11) -0.0050(17)
O002 0.0761(13) 0.0717(13) 0.0598(12) 0.0041(9) -0.0016(9) -0.0085(10)
N006 0.0706(17) 0.0805(18) 0.0726(17) 0.0036(13) -0.0277(13) 0.0038(14)
C00A 0.0670(19) 0.076(2) 0.0659(18) -0.0101(14) -0.0119(14) 0.0013(16)
C00B 0.0637(17) 0.0592(16) 0.0571(16) 0.0004(13) -0.0029(13) -0.0024(14)
C00C 0.0675(18) 0.0692(19) 0.0546(16) 0.0029(13) -0.0085(13) -0.0032(15)
C00D 0.0732(19) 0.0620(17) 0.0646(17) 0.0050(13) -0.0058(15) 0.0057(15)
C00E 0.071(2) 0.080(2) 0.074(2) -0.0071(17) -0.0157(16) 0.0049(16)
C00F 0.093(2) 0.0667(19) 0.0569(17) 0.0025(14) -0.0171(15) -0.0105(18)
C00G 0.100(2) 0.0605(18) 0.0606(18) -0.0027(14) 0.0047(16) -0.0067(18)
C00H 0.088(2) 0.0659(19) 0.0668(19) -0.0015(14) 0.0036(16) 0.0100(16)
C00I 0.077(2) 0.099(3) 0.067(2) -0.0017(18) -0.0111(17) -0.002(2)
C00J 0.104(3) 0.074(2) 0.131(3) 0.007(2) 0.030(2) -0.019(2)
C00K 0.085(3) 0.120(3) 0.123(3) 0.048(2) 0.008(2) -0.008(2)
C00L 0.079(2) 0.139(4) 0.112(3) -0.012(3) -0.022(2) 0.042(2)
C00M 0.162(5) 0.126(4) 0.297(8) 0.095(5) 0.127(5) 0.041(4)
C00N 0.178(7) 0.235(9) 0.319(10) 0.129(8) 0.077(7) -0.010(6)
C007 0.0627(17) 0.0520(15) 0.0572(16) 0.0024(12) -0.0104(13) -0.0080(13)
C008 0.0674(18) 0.0580(17) 0.0641(17) 0.0023(13) -0.0137(14) -0.0101(15)
C009 0.0569(17) 0.0570(16) 0.0598(16) 0.0003(12) -0.0099(12) -0.0069(14)

loop_
_atom_type_symbol
_atom_type_description
_atom_type_scat_dispersion_real
_atom_type_scat_dispersion_imag
_atom_type_scat_source
C C 0.0033 0.0016 'International Tables Vol C Tables 4.2.6.8 and 6.1.1.4'
H H 0.0000 0.0000 'International Tables Vol C Tables 4.2.6.8 and 6.1.1.4'
Cl Cl 0.1484 0.1585 'International Tables Vol C Tables 4.2.6.8 and 6.1.1.4'
F F 0.0171 0.0103 'International Tables Vol C Tables 4.2.6.8 and 6.1.1.4'
N N 0.0061 0.0033 'International Tables Vol C Tables 4.2.6.8 and 6.1.1.4'
O O 0.0106 0.0060 'International Tables Vol C Tables 4.2.6.8 and 6.1.1.4'

loop_
_geom_angle_atom_site_label_1
_geom_angle_atom_site_label_2
_geom_angle_atom_site_label_3
_geom_angle
_geom_angle_site_symmetry_1
_geom_angle_site_symmetry_3
_geom_angle_publ_flag
C00J O002 C00B 114.3(2) . . ?
C00E N006 C008 122.2(2) . . ?
C00E N006 H006 118.9 . . ?
C008 N006 H006 118.9 . . ?
C009 C00A C00E 117.8(3) . . ?
C009 C00A H00A 121.1 . . ?
C00E C00A H00A 121.1 . . ?
C009 C00B O002 112.2(2) . . ?
C009 C00B C00C 108.2(2) . . ?
O002 C00B C00C 108.5(2) . . ?
C009 C00B H00B 109.3 . . ?
O002 C00B H00B 109.3 . . ?
C00C C00B H00B 109.3 . . ?
C00I C00C C00B 112.1(3) . . ?
C00I C00C H00C 109.2 . . ?
C00B C00C H00C 109.2 . . ?
C00I C00C H00D 109.2 . . ?
C00B C00C H00D 109.2 . . ?
H00C C00C H00D 107.9 . . ?
C00H C00D C007 124.5(3) . . ?
C00H C00D H00E 117.7 . . ?
C007 C00D H00E 117.7 . . ?
N006 C00E C00A 121.8(3) . . ?
N006 C00E C00L 121.3(3) . . ?
C00A C00E C00L 116.9(3) . . ?
C00G C00F C008 123.2(3) . . ?
C00G C00F H00F 118.4 . . ?
C008 C00F H00F 118.4 . . ?
C00H C00G C00F 119.1(3) . . ?
C00H C00G Cl1 118.1(3) . . ?
C00F C00G Cl1 122.8(2) . . ?
C00G C00H C00D 118.7(3) . . ?
C00G C00H H00H 120.7 . . ?
C00D C00H H00H 120.7 . . ?
F003 C00I F004 104.5(3) . . ?
F003 C00I F005 107.6(2) . . ?
F004 C00I F005 107.3(3) . . ?
F003 C00I C00C 111.4(3) . . ?
F004 C00I C00C 113.5(3) . . ?
F005 C00I C00C 112.1(3) . . ?
O002 C00J C00K 112.3(3) . . ?
O002 C00J H00G 109.1 . . ?
C00K C00J H00G 109.1 . . ?
O002 C00J H00I 109.1 . . ?
C00K C00J H00I 109.1 . . ?
H00G C00J H00I 107.9 . . ?
C00J C00K C00M 113.2(4) . . ?
C00J C00K H00J 108.9 . . ?
C00M C00K H00J 108.9 . . ?
C00J C00K H00K 108.9 . . ?
C00M C00K H00K 108.9 . . ?
H00J C00K H00K 107.8 . . ?
C00E C00L H00L 109.5 . . ?
C00E C00L H00M 109.5 . . ?
H00L C00L H00M 109.5 . . ?
C00E C00L H00N 109.5 . . ?
H00L C00L H00N 109.5 . . ?
H00M C00L H00N 109.5 . . ?
C00N C00M C00K 122.1(7) . . ?
C00N C00M H00O 106.8 . . ?
C00K C00M H00O 106.8 . . ?
C00N C00M H00P 106.8 . . ?
C00K C00M H00P 106.8 . . ?
H00O C00M H00P 106.7 . . ?
C00M C00N H00Q 109.5 . . ?
C00M C00N H00R 109.5 . . ?
H00Q C00N H00R 109.5 . . ?
C00M C00N H00S 109.5 . . ?
H00Q C00N H00S 109.5 . . ?
H00R C00N H00S 109.5 . . ?
C008 C007 C00D 116.0(3) . . ?
C008 C007 C009 116.4(3) . . ?
C00D C007 C009 127.6(2) . . ?
C007 C008 N006 120.4(3) . . ?
C007 C008 C00F 118.6(3) . . ?
N006 C008 C00F 121.0(2) . . ?
C00A C009 C007 121.2(2) . . ?
C00A C009 C00B 118.3(2) . . ?
C007 C009 C00B 120.4(2) . . ?

loop_
_geom_bond_atom_site_label_1
_geom_bond_atom_site_label_2
_geom_bond_distance
_geom_bond_site_symmetry_2
_geom_bond_publ_flag
Cl1 C00G 1.766(3) . ?
F003 C00I 1.329(4) . ?
F004 C00I 1.342(4) . ?
F005 C00I 1.343(4) . ?
O002 C00J 1.440(4) . ?
O002 C00B 1.476(3) . ?
N006 C00E 1.318(4) . ?
N006 C008 1.374(4) . ?
N006 H006 0.8600 . ?
C00A C009 1.374(4) . ?
C00A C00E 1.379(4) . ?
C00A H00A 0.9300 . ?
C00B C009 1.469(3) . ?
C00B C00C 1.510(4) . ?
C00B H00B 0.9800 . ?
C00C C00I 1.433(4) . ?
C00C H00C 0.9700 . ?
C00C H00D 0.9700 . ?
C00D C00H 1.382(4) . ?
C00D C007 1.434(4) . ?
C00D H00E 0.9300 . ?
C00E C00L 1.537(4) . ?
C00F C00G 1.377(4) . ?
C00F C008 1.432(4) . ?
C00F H00F 0.9300 . ?
C00G C00H 1.353(4) . ?
C00H H00H 0.9300 . ?
C00J C00K 1.506(5) . ?
C00J H00G 0.9700 . ?
C00J H00I 0.9700 . ?
C00K C00M 1.564(7) . ?
C00K H00J 0.9700 . ?
C00K H00K 0.9700 . ?
C00L H00L 0.9600 . ?
C00L H00M 0.9600 . ?
C00L H00N 0.9600 . ?
C00M C00N 1.362(7) . ?
C00M H00O 0.9700 . ?
C00M H00P 0.9700 . ?
C00N H00Q 0.9600 . ?
C00N H00R 0.9600 . ?
C00N H00S 0.9600 . ?
C007 C008 1.372(4) . ?
C007 C009 1.455(4) . ?

loop_
_geom_torsion_atom_site_label_1
_geom_torsion_atom_site_label_2
_geom_torsion_atom_site_label_3
_geom_torsion_atom_site_label_4
_geom_torsion
_geom_torsion_site_symmetry_1
_geom_torsion_site_symmetry_2
_geom_torsion_site_symmetry_3
_geom_torsion_site_symmetry_4
_geom_torsion_publ_flag
C00J O002 C00B C009 -83.6(3) . . . . ?
C00J O002 C00B C00C 156.9(3) . . . . ?
C009 C00B C00C C00I 156.1(3) . . . . ?
O002 C00B C00C C00I -81.9(3) . . . . ?
C008 N006 C00E C00A 1.5(5) . . . . ?
C008 N006 C00E C00L -179.8(3) . . . . ?
C009 C00A C00E N006 -1.7(5) . . . . ?
C009 C00A C00E C00L 179.6(3) . . . . ?
C008 C00F C00G C00H -0.5(5) . . . . ?
C008 C00F C00G Cl1 -179.3(2) . . . . ?
C00F C00G C00H C00D -0.4(5) . . . . ?
Cl1 C00G C00H C00D 178.5(2) . . . . ?
C007 C00D C00H C00G 0.6(5) . . . . ?
C00B C00C C00I F003 -179.9(3) . . . . ?
C00B C00C C00I F004 -62.3(4) . . . . ?
C00B C00C C00I F005 59.5(4) . . . . ?
C00B O002 C00J C00K -176.8(3) . . . . ?
O002 C00J C00K C00M 178.4(4) . . . . ?
C00J C00K C00M C00N -179.8(5) . . . . ?
C00H C00D C007 C008 0.2(4) . . . . ?
C00H C00D C007 C009 -178.8(3) . . . . ?
C00D C007 C008 N006 -179.9(2) . . . . ?
C009 C007 C008 N006 -0.7(4) . . . . ?
C00D C007 C008 C00F -1.1(4) . . . . ?
C009 C007 C008 C00F 178.1(2) . . . . ?
C00E N006 C008 C007 -0.3(4) . . . . ?
C00E N006 C008 C00F -179.0(3) . . . . ?
C00G C00F C008 C007 1.3(4) . . . . ?
C00G C00F C008 N006 -179.9(3) . . . . ?
C00E C00A C009 C007 0.6(4) . . . . ?
C00E C00A C009 C00B -179.2(3) . . . . ?
C008 C007 C009 C00A 0.6(4) . . . . ?
C00D C007 C009 C00A 179.6(3) . . . . ?
C008 C007 C009 C00B -179.6(2) . . . . ?
C00D C007 C009 C00B -0.6(4) . . . . ?
O002 C00B C009 C00A -20.4(3) . . . . ?
C00C C00B C009 C00A 99.3(3) . . . . ?
O002 C00B C009 C007 159.8(2) . . . . ?
C00C C00B C009 C007 -80.6(3) . . . . ?
